data_4108167
loop_
_publ_author_name
'Miguel Baya'
'Jennifer Houghton'
'Denes Konya'
'Yohan Champouret'
'Jean-Claude Daran'
'Karina Q. Almeida Le\~nero'
'Lodewijk Schoon'
'Wilhelmus P. Mul'
'A. Bart van Oort'
'Nicolaas Meijboom'
'Eite Drent'
'A. Guy Orpen'
'Rinaldo Poli'

_publ_contact_author_address
;
Laboratoire de Chimie de Coordination
UPR-CNRS 8241
205, route de Narbonne
31077 Toulouse cedex, France
;
_publ_contact_author_email ' daran@lcc-toulouse.fr '
_publ_contact_author_fax ' (33) 5 61 55 30 03 '
_publ_contact_author_name 'Daran, Jean-Claude'
_publ_contact_author_phone ' (33) 5 61 33 31 74 '
_publ_section_title
;
 Pd(I) Phosphine Carbonyl and Hydride Complexes Implicated in the
 Palladium-Catalyzed Oxo Process
;
_journal_name_full 'Journal of the American Chemical Society'
_journal_page_first 10612
_journal_page_last 10624
_journal_paper_doi 10.1021/ja8012903
_journal_volume 130
_journal_year 2008
_chemical_compound_source 'synthesis as described'
_chemical_formula_moiety 'C54 H96 P6 Pd3, C2 F6 O6 S2'
_chemical_formula_sum 'C56 H96 F6 O6 P6 Pd3 S2'
_chemical_formula_weight 1548.47
_chemical_name_systematic
;
 ?
;
_space_group_IT_number 173
_symmetry_cell_setting trigonal
_symmetry_Int_Tables_number 173
_symmetry_space_group_name_Hall 'P 6c'
_symmetry_space_group_name_H-M 'P 63'
_atom_sites_solution_hydrogens geom
_atom_sites_solution_primary direct
_atom_sites_solution_secondary difmap
_audit_creation_method SHELXL-97
_cell_angle_alpha 90.00
_cell_angle_beta 90.00
_cell_angle_gamma 120.00
_cell_formula_units_Z 3
_cell_length_a 23.452(3)
_cell_length_b 23.452(3)
_cell_length_c 10.6808(15)
_cell_measurement_reflns_used 8680
_cell_measurement_temperature 173(2)
_cell_measurement_theta_max 32.2
_cell_measurement_theta_min 2.1
_cell_volume 5087.4(12)
_computing_cell_refinement 'SAINT (Bruker, 1998)'
_computing_data_collection 'SMART (Bruker, 1998)'
_computing_data_reduction SAINT
_computing_molecular_graphics 'ORTEP-3 for Windows (Farrugia, 1997)'
_computing_publication_material SHELXL97
_computing_structure_refinement 'SHELXL-97 (Sheldrick, 1997)'
_computing_structure_solution 'SIR97 (Altomare et al., 1999)'
_diffrn_ambient_temperature 173(2)
_diffrn_measured_fraction_theta_full 1.000
_diffrn_measured_fraction_theta_max 1.000
_diffrn_measurement_device_type 'Bruker Smart 1000'
_diffrn_measurement_method '\f and \w'
_diffrn_radiation_monochromator graphite
_diffrn_radiation_source 'fine-focus sealed tube'
_diffrn_radiation_type MoK\a
_diffrn_radiation_wavelength 0.71073
_diffrn_reflns_av_R_equivalents 0.0865
_diffrn_reflns_av_sigmaI/netI 0.0693
_diffrn_reflns_limit_h_max 27
_diffrn_reflns_limit_h_min -27
_diffrn_reflns_limit_k_max 27
_diffrn_reflns_limit_k_min -26
_diffrn_reflns_limit_l_max 11
_diffrn_reflns_limit_l_min -12
_diffrn_reflns_number 26852
_diffrn_reflns_theta_full 24.99
_diffrn_reflns_theta_max 24.99
_diffrn_reflns_theta_min 1.74
_exptl_absorpt_coefficient_mu 1.106
_exptl_absorpt_correction_T_max 0.862090
_exptl_absorpt_correction_T_min 0.411857
_exptl_absorpt_correction_type multi-scan
_exptl_absorpt_process_details 'SADABS (Siemens, 1996)'
_exptl_crystal_colour Brown
_exptl_crystal_density_diffrn 1.759
_exptl_crystal_description needle
_exptl_crystal_F_000 2772
_exptl_crystal_size_max 0.62
_exptl_crystal_size_mid 0.12
_exptl_crystal_size_min 0.09
_refine_diff_density_max 1.109
_refine_diff_density_min -1.263
_refine_diff_density_rms 0.160
_refine_ls_abs_structure_details 'Flack H D (1983), Acta Cryst. A39, 876-881'
_refine_ls_abs_structure_Flack 0.20(8)
_refine_ls_extinction_method none
_refine_ls_goodness_of_fit_ref 1.106
_refine_ls_hydrogen_treatment constr
_refine_ls_matrix_type full
_refine_ls_number_parameters 452
_refine_ls_number_reflns 5829
_refine_ls_number_restraints 493
_refine_ls_restrained_S_all 1.071
_refine_ls_R_factor_all 0.0888
_refine_ls_R_factor_gt 0.0752
_refine_ls_shift/su_max 0.048
_refine_ls_shift/su_mean 0.008
_refine_ls_structure_factor_coef Fsqd
_refine_ls_weighting_details 'calc w=1/[\s^2^(Fo^2^)+(0.0509P)^2^+64.3170P] where P=(Fo^2^+2Fc^2^)/3'
_refine_ls_weighting_scheme calc
_refine_ls_wR_factor_gt 0.1853
_refine_ls_wR_factor_ref 0.1907
_reflns_number_gt 4832
_reflns_number_total 5829
_reflns_threshold_expression I>2\s(I)
_cod_data_source_file ja8012903-file003_2.cif
_cod_data_source_block '[Pd3(BCOPE)3H2](OTF)2'
_cod_original_cell_volume 5087.4(11)
_cod_database_code 4108167

loop_
_symmetry_equiv_pos_as_xyz
'x, y, z'
'-y, x-y, z'
'-x+y, -x, z'
'-x, -y, z+1/2'
'y, -x+y, z+1/2'
'x-y, x, z+1/2'

loop_
_atom_site_label
_atom_site_type_symbol
_atom_site_fract_x
_atom_site_fract_y
_atom_site_fract_z
_atom_site_U_iso_or_equiv
_atom_site_adp_type
_atom_site_occupancy
_atom_site_symmetry_multiplicity
_atom_site_calc_flag
_atom_site_refinement_flags
_atom_site_disorder_assembly
_atom_site_disorder_group
Pd1 Pd 0.74668(3) 0.36655(4) 0.48903(13) 0.0264(2) Uani 1 1 d U . .
P1 P 0.83380(13) 0.37234(14) 0.5927(3) 0.0268(6) Uani 1 1 d DU . .
P2 P 0.82302(14) 0.46031(14) 0.3793(3) 0.0288(7) Uani 1 1 d DU . .
C1 C 0.9078(5) 0.4307(6) 0.5064(16) 0.047(3) Uani 1 1 d DU . .
H1A H 0.9466 0.4470 0.5623 0.057 Uiso 1 1 calc R . .
H1B H 0.9146 0.4076 0.4353 0.057 Uiso 1 1 calc R . .
C2 C 0.9032(5) 0.4885(6) 0.4572(15) 0.055(4) Uani 1 1 d DU . .
H2A H 0.9393 0.5135 0.3968 0.066 Uiso 1 1 calc R . .
H2B H 0.9082 0.5183 0.5273 0.066 Uiso 1 1 calc R . .
C111 C 0.8406(5) 0.3989(5) 0.7559(10) 0.037(2) Uani 1 1 d DU . .
H111 H 0.8382 0.4403 0.7563 0.044 Uiso 1 1 calc R . .
C112 C 0.7782(6) 0.3454(5) 0.8225(12) 0.040(3) Uani 1 1 d DU . .
H11A H 0.7392 0.3427 0.7808 0.048 Uiso 1 1 calc R . .
H11B H 0.7786 0.3596 0.9100 0.048 Uiso 1 1 calc R . .
C113 C 0.7701(7) 0.2756(6) 0.8244(12) 0.043(3) Uani 1 1 d DU . .
H11C H 0.8013 0.2754 0.8866 0.051 Uiso 1 1 calc R . .
H11D H 0.7251 0.2441 0.8539 0.051 Uiso 1 1 calc R . .
C114 C 0.7814(6) 0.2503(5) 0.6985(12) 0.032(3) Uani 1 1 d DU . .
H11E H 0.7420 0.2363 0.6453 0.039 Uiso 1 1 calc R . .
H11F H 0.7852 0.2108 0.7151 0.039 Uiso 1 1 calc R . .
C115 C 0.8429(4) 0.3005(5) 0.6241(11) 0.028(2) Uani 1 1 d DU . .
H115 H 0.8422 0.2800 0.5416 0.034 Uiso 1 1 calc R . .
C116 C 0.9111(5) 0.3228(5) 0.6857(11) 0.033(2) Uani 1 1 d DU . .
H11G H 0.9161 0.2837 0.6967 0.040 Uiso 1 1 calc R . .
H11H H 0.9460 0.3531 0.6275 0.040 Uiso 1 1 calc R . .
C117 C 0.9220(7) 0.3577(6) 0.8146(12) 0.042(3) Uani 1 1 d DU . .
H11I H 0.8934 0.3247 0.8774 0.050 Uiso 1 1 calc R . .
H11J H 0.9682 0.3748 0.8405 0.050 Uiso 1 1 calc R . .
C118 C 0.9076(6) 0.4154(6) 0.8161(13) 0.037(3) Uani 1 1 d DU . .
H11K H 0.9434 0.4533 0.7711 0.045 Uiso 1 1 calc R . .
H11L H 0.9081 0.4291 0.9040 0.045 Uiso 1 1 calc R . .
C211 C 0.8166(5) 0.5346(5) 0.3582(13) 0.037(2) Uani 1 1 d DU . .
H211 H 0.8115 0.5485 0.4440 0.044 Uiso 1 1 calc R . .
C212 C 0.8798(6) 0.5919(6) 0.3050(14) 0.042(3) Uani 1 1 d DU . .
H21A H 0.9165 0.6018 0.3630 0.050 Uiso 1 1 calc R . .
H21B H 0.8748 0.6314 0.3014 0.050 Uiso 1 1 calc R . .
C213 C 0.8984(6) 0.5789(6) 0.1715(16) 0.047(3) Uani 1 1 d U . .
H21C H 0.9434 0.6147 0.1514 0.057 Uiso 1 1 calc R . .
H21D H 0.8681 0.5813 0.1101 0.057 Uiso 1 1 calc R . .
C214 C 0.8959(6) 0.5098(6) 0.1536(14) 0.048(3) Uani 1 1 d DU . .
H21E H 0.8973 0.5017 0.0630 0.058 Uiso 1 1 calc R . .
H21F H 0.9356 0.5127 0.1926 0.058 Uiso 1 1 calc R . .
C215 C 0.8334(5) 0.4500(6) 0.2118(10) 0.041(3) Uani 1 1 d DU . .
H215 H 0.8392 0.4107 0.2038 0.049 Uiso 1 1 calc R . .
C216 C 0.7674(6) 0.4320(6) 0.1492(13) 0.044(3) Uani 1 1 d DU . .
H21G H 0.7322 0.3913 0.1886 0.052 Uiso 1 1 calc R . .
H21H H 0.7696 0.4222 0.0598 0.052 Uiso 1 1 calc R . .
C217 C 0.7478(6) 0.4866(7) 0.1579(13) 0.041(3) Uani 1 1 d U . .
H21I H 0.7767 0.5231 0.1011 0.049 Uiso 1 1 calc R . .
H21J H 0.7021 0.4680 0.1273 0.049 Uiso 1 1 calc R . .
C218 C 0.7523(6) 0.5150(6) 0.2896(15) 0.043(3) Uani 1 1 d DU . .
H21K H 0.7470 0.5542 0.2827 0.051 Uiso 1 1 calc R . .
H21L H 0.7153 0.4818 0.3406 0.051 Uiso 1 1 calc R . .
Pd2 Pd 0.93437(10) 0.00615(13) 0.2660(2) 0.0470(6) Uani 0.50 1 d PU A -1
P3 P 0.8351(3) -0.0456(3) 0.1604(8) 0.0380(16) Uani 0.50 1 d PDU A -1
P4 P 0.8933(3) 0.0615(4) 0.3769(8) 0.0362(16) Uani 0.50 1 d PDU A -1
C21 C 0.7782(10) -0.0283(13) 0.253(3) 0.059(7) Uani 0.50 1 d PDU A -1
H21M H 0.7417 -0.0336 0.1981 0.070 Uiso 0.50 1 calc PR A -1
H21N H 0.7589 -0.0606 0.3217 0.070 Uiso 0.50 1 calc PR A -1
C22 C 0.8126(10) 0.0401(13) 0.306(3) 0.057(7) Uani 0.50 1 d PDU A -1
H22A H 0.7842 0.0435 0.3712 0.068 Uiso 0.50 1 calc PR A -1
H22B H 0.8195 0.0720 0.2394 0.068 Uiso 0.50 1 calc PR A -1
C311 C 0.8402(11) -0.0192(12) -0.0034(18) 0.050(5) Uani 0.50 1 d PDU A -1
H311 H 0.8666 0.0299 -0.0058 0.060 Uiso 0.50 1 calc PR A -1
C312 C 0.8785(13) -0.0459(15) -0.071(3) 0.053(6) Uani 0.50 1 d PDU A -1
H31A H 0.8821 -0.0335 -0.1604 0.064 Uiso 0.50 1 calc PR A -1
H31B H 0.9236 -0.0249 -0.0360 0.064 Uiso 0.50 1 calc PR A -1
C313 C 0.848(2) -0.1188(19) -0.062(4) 0.066(8) Uani 0.50 1 d PU A -1
H31C H 0.8801 -0.1297 -0.0996 0.080 Uiso 0.50 1 calc PR A -1
H31D H 0.8093 -0.1380 -0.1173 0.080 Uiso 0.50 1 calc PR A -1
C314 C 0.8262(17) -0.1565(16) 0.060(3) 0.054(7) Uani 0.50 1 d PU A -1
H31E H 0.8651 -0.1470 0.1117 0.065 Uiso 0.50 1 calc PR A -1
H31F H 0.8012 -0.2044 0.0432 0.065 Uiso 0.50 1 calc PR A -1
C315 C 0.7790(13) -0.1344(8) 0.137(3) 0.047(6) Uani 0.50 1 d PDU A -1
H315 H 0.7681 -0.1565 0.2211 0.057 Uiso 0.50 1 calc PR A -1
C316 C 0.7158(15) -0.1550(15) 0.068(4) 0.046(7) Uani 0.50 1 d PDU A -1
H31G H 0.6813 -0.1625 0.1298 0.055 Uiso 0.50 1 calc PR A -1
H31H H 0.7022 -0.1977 0.0264 0.055 Uiso 0.50 1 calc PR A -1
C317 C 0.7173(14) -0.1050(15) -0.036(3) 0.036(7) Uani 0.50 1 d PU A -1
H31I H 0.7027 -0.1305 -0.1146 0.043 Uiso 0.50 1 calc PR A -1
H31J H 0.6822 -0.0954 -0.0119 0.043 Uiso 0.50 1 calc PR A -1
C318 C 0.7749(13) -0.0409(13) -0.069(3) 0.055(7) Uani 0.50 1 d PDU A -1
H31K H 0.7629 -0.0066 -0.0543 0.066 Uiso 0.50 1 calc PR A -1
H31L H 0.7824 -0.0415 -0.1602 0.066 Uiso 0.50 1 calc PR A -1
C411 C 0.8772(12) 0.0378(13) 0.5440(16) 0.045(5) Uani 0.50 1 d PDU A -1
H411 H 0.8528 -0.0112 0.5541 0.054 Uiso 0.50 1 calc PR A -1
C412 C 0.9471(12) 0.0689(13) 0.601(2) 0.050(6) Uani 0.50 1 d PDU A -1
H41A H 0.9423 0.0576 0.6907 0.060 Uiso 0.50 1 calc PR A -1
H41B H 0.9696 0.0472 0.5612 0.060 Uiso 0.50 1 calc PR A -1
C413 C 0.9918(13) 0.1417(12) 0.589(3) 0.049(6) Uani 0.50 1 d PDU A -1
H41C H 0.9745 0.1627 0.6467 0.059 Uiso 0.50 1 calc PR A -1
H41D H 1.0352 0.1517 0.6229 0.059 Uiso 0.50 1 calc PR A -1
C414 C 1.0040(12) 0.1759(15) 0.467(2) 0.047(6) Uani 0.50 1 d PDU A -1
H41E H 1.0343 0.1674 0.4164 0.056 Uiso 0.50 1 calc PR A -1
H41F H 1.0250 0.2240 0.4807 0.056 Uiso 0.50 1 calc PR A -1
C415 C 0.9398(11) 0.1517(8) 0.397(3) 0.047(5) Uani 0.50 1 d PDU A -1
H415 H 0.9515 0.1712 0.3112 0.056 Uiso 0.50 1 calc PR A -1
C416 C 0.8823(18) 0.1591(17) 0.441(3) 0.048(7) Uani 0.50 1 d PDU A -1
H41G H 0.8429 0.1295 0.3909 0.058 Uiso 0.50 1 calc PR A -1
H41H H 0.8925 0.2049 0.4255 0.058 Uiso 0.50 1 calc PR A -1
C417 C 0.8665(13) 0.1428(12) 0.582(3) 0.040(7) Uani 0.50 1 d PDU A -1
H41I H 0.9069 0.1694 0.6318 0.048 Uiso 0.50 1 calc PR A -1
H41J H 0.8333 0.1547 0.6082 0.048 Uiso 0.50 1 calc PR A -1
C418 C 0.8399(14) 0.0690(11) 0.607(3) 0.049(6) Uani 0.50 1 d PDU A -1
H41K H 0.7934 0.0444 0.5799 0.059 Uiso 0.50 1 calc PR A -1
H41L H 0.8405 0.0629 0.6989 0.059 Uiso 0.50 1 calc PR A -1
S1 S 0.6449(2) 0.6209(2) 0.1808(5) 0.0630(11) Uani 1 1 d DU . .
F1 F 0.6209(9) 0.6376(7) 0.4116(11) 0.169(7) Uani 1 1 d DU . .
F2 F 0.5709(5) 0.6618(6) 0.2813(16) 0.144(6) Uani 1 1 d DU . .
F3 F 0.6693(5) 0.7254(4) 0.3143(11) 0.093(3) Uani 1 1 d DU . .
O1 O 0.7042(7) 0.6282(8) 0.2208(17) 0.154(8) Uani 1 1 d DU . .
O2 O 0.6507(7) 0.6606(7) 0.0765(12) 0.107(5) Uani 1 1 d DU . .
O3 O 0.5900(7) 0.5579(5) 0.1740(14) 0.101(5) Uani 1 1 d DU . .
C19 C 0.6265(6) 0.6622(6) 0.2988(14) 0.063(3) Uani 1 1 d DU . .

loop_
_atom_site_aniso_label
_atom_site_aniso_U_11
_atom_site_aniso_U_22
_atom_site_aniso_U_33
_atom_site_aniso_U_23
_atom_site_aniso_U_13
_atom_site_aniso_U_12
Pd1 0.0179(4) 0.0238(4) 0.0361(4) 0.0077(5) -0.0014(5) 0.0093(3)
P1 0.0188(14) 0.0207(14) 0.0366(17) 0.0047(13) -0.0049(13) 0.0066(12)
P2 0.0225(15) 0.0255(15) 0.0376(17) 0.0078(14) 0.0017(13) 0.0115(12)
C1 0.019(4) 0.044(6) 0.067(9) 0.030(7) 0.005(6) 0.008(5)
C2 0.025(5) 0.036(6) 0.082(10) 0.029(6) -0.002(6) 0.000(5)
C111 0.047(6) 0.036(6) 0.045(6) -0.009(5) -0.012(5) 0.033(5)
C112 0.039(6) 0.040(6) 0.038(6) -0.012(5) -0.009(5) 0.017(5)
C113 0.039(7) 0.043(6) 0.039(7) 0.001(6) -0.002(6) 0.015(6)
C114 0.028(5) 0.023(5) 0.046(7) 0.006(5) 0.004(5) 0.014(5)
C115 0.026(5) 0.025(5) 0.037(6) -0.004(4) -0.003(4) 0.015(4)
C116 0.033(5) 0.019(5) 0.051(7) 0.009(5) -0.003(5) 0.016(5)
C117 0.037(7) 0.041(7) 0.052(7) -0.007(6) -0.027(6) 0.023(6)
C118 0.039(6) 0.032(6) 0.039(7) -0.001(5) -0.011(5) 0.017(5)
C211 0.037(6) 0.025(5) 0.045(7) 0.013(5) 0.015(5) 0.013(5)
C212 0.041(6) 0.019(5) 0.056(8) 0.009(5) 0.014(6) 0.008(5)
C213 0.025(6) 0.033(6) 0.078(9) 0.015(7) 0.030(7) 0.010(6)
C214 0.046(6) 0.046(7) 0.055(8) 0.010(6) 0.028(6) 0.025(6)
C215 0.038(6) 0.036(6) 0.051(6) 0.016(5) 0.023(5) 0.020(5)
C216 0.051(6) 0.036(7) 0.040(7) -0.006(6) -0.002(6) 0.019(6)
C217 0.029(6) 0.041(7) 0.051(7) 0.014(6) 0.000(6) 0.016(5)
C218 0.045(6) 0.026(6) 0.055(8) 0.018(5) 0.012(6) 0.016(5)
Pd2 0.0390(11) 0.0874(17) 0.0375(12) -0.0010(12) 0.0011(10) 0.0488(12)
P3 0.028(3) 0.034(4) 0.057(4) -0.011(3) -0.007(3) 0.019(3)
P4 0.024(3) 0.036(4) 0.044(4) -0.006(3) 0.001(3) 0.012(3)
C21 0.035(9) 0.068(15) 0.091(16) -0.043(14) -0.028(11) 0.038(11)
C22 0.030(10) 0.069(15) 0.083(16) -0.041(14) -0.017(11) 0.033(10)
C311 0.039(10) 0.028(11) 0.069(10) 0.017(11) -0.019(8) 0.006(9)
C312 0.032(12) 0.060(12) 0.038(11) 0.006(11) -0.005(10) 0.000(11)
C313 0.059(19) 0.054(13) 0.058(16) -0.022(12) 0.018(14) 0.007(14)
C314 0.062(15) 0.042(11) 0.073(17) 0.000(10) 0.006(13) 0.036(13)
C315 0.056(12) 0.025(8) 0.059(16) 0.010(9) 0.022(9) 0.018(7)
C316 0.033(10) 0.014(13) 0.074(18) 0.001(10) 0.024(10) -0.001(9)
C317 0.025(10) 0.023(12) 0.064(18) -0.015(11) 0.013(10) 0.015(8)
C318 0.044(11) 0.019(11) 0.087(17) 0.015(11) -0.027(11) 0.004(10)
C411 0.059(13) 0.029(11) 0.044(9) -0.007(9) 0.012(10) 0.019(10)
C412 0.056(12) 0.057(12) 0.024(10) -0.013(11) 0.011(9) 0.018(11)
C413 0.039(13) 0.059(12) 0.055(14) 0.010(13) -0.001(12) 0.028(10)
C414 0.042(11) 0.054(12) 0.030(14) -0.012(10) -0.005(10) 0.013(10)
C415 0.040(11) 0.043(8) 0.036(13) -0.003(9) -0.007(8) 0.004(9)
C416 0.037(14) 0.008(13) 0.084(18) -0.003(12) -0.019(13) 0.000(13)
C417 0.009(14) 0.016(11) 0.084(17) -0.011(14) -0.002(13) -0.002(11)
C418 0.049(14) 0.016(11) 0.061(15) -0.013(10) 0.023(13) 0.000(11)
S1 0.060(2) 0.060(2) 0.077(3) -0.024(2) -0.013(2) 0.036(2)
F1 0.30(2) 0.127(11) 0.084(8) 0.017(8) 0.059(10) 0.107(14)
F2 0.052(6) 0.116(10) 0.272(17) -0.102(11) -0.017(9) 0.048(6)
F3 0.078(6) 0.056(5) 0.118(9) -0.037(5) -0.007(6) 0.015(5)
O1 0.123(10) 0.215(18) 0.189(18) -0.102(15) -0.065(12) 0.134(12)
O2 0.125(12) 0.088(9) 0.058(7) -0.009(6) 0.003(8) 0.016(8)
O3 0.115(9) 0.052(6) 0.123(12) -0.024(6) 0.018(9) 0.033(6)
C19 0.068(9) 0.048(7) 0.071(8) -0.012(7) 0.000(8) 0.026(7)

loop_
_atom_type_symbol
_atom_type_description
_atom_type_scat_dispersion_real
_atom_type_scat_dispersion_imag
_atom_type_scat_source
C C 0.0033 0.0016 'International Tables Vol C Tables 4.2.6.8 and 6.1.1.4'
H H 0.0000 0.0000 'International Tables Vol C Tables 4.2.6.8 and 6.1.1.4'
O O 0.0106 0.0060 'International Tables Vol C Tables 4.2.6.8 and 6.1.1.4'
F F 0.0171 0.0103 'International Tables Vol C Tables 4.2.6.8 and 6.1.1.4'
P P 0.1023 0.0942 'International Tables Vol C Tables 4.2.6.8 and 6.1.1.4'
S S 0.1246 0.1234 'International Tables Vol C Tables 4.2.6.8 and 6.1.1.4'
Pd Pd -0.9988 1.0072 'International Tables Vol C Tables 4.2.6.8 and 6.1.1.4'

loop_
_geom_angle_atom_site_label_1
_geom_angle_atom_site_label_2
_geom_angle_atom_site_label_3
_geom_angle
_geom_angle_site_symmetry_1
_geom_angle_site_symmetry_3
P1 Pd1 P2 86.85(11) . .
P1 Pd1 Pd1 149.54(9) . 2_655
P2 Pd1 Pd1 102.39(8) . 2_655
P1 Pd1 Pd1 123.31(8) . 3_665
P2 Pd1 Pd1 146.46(8) . 3_665
Pd1 Pd1 Pd1 60.0 2_655 3_665
C1 P1 C115 106.0(5) . .
C1 P1 C111 109.6(7) . .
C115 P1 C111 96.2(5) . .
C1 P1 Pd1 106.7(4) . .
C115 P1 Pd1 123.4(3) . .
C111 P1 Pd1 114.1(3) . .
C211 P2 C215 94.8(6) . .
C211 P2 C2 105.4(6) . .
C215 P2 C2 107.9(6) . .
C211 P2 Pd1 124.5(4) . .
C215 P2 Pd1 116.9(4) . .
C2 P2 Pd1 105.9(4) . .
C2 C1 P1 112.2(8) . .
C1 C2 P2 110.6(8) . .
C112 C111 C118 116.2(10) . .
C112 C111 P1 106.0(7) . .
C118 C111 P1 112.6(8) . .
C111 C112 C113 115.4(10) . .
C114 C113 C112 116.1(11) . .
C113 C114 C115 115.3(10) . .
C114 C115 C116 116.6(10) . .
C114 C115 P1 107.5(7) . .
C116 C115 P1 109.9(7) . .
C117 C116 C115 114.9(10) . .
C118 C117 C116 114.8(10) . .
C117 C118 C111 114.3(9) . .
C212 C211 C218 117.7(11) . .
C212 C211 P2 112.2(8) . .
C218 C211 P2 108.0(8) . .
C211 C212 C213 114.1(11) . .
C212 C213 C214 115.7(11) . .
C215 C214 C213 113.7(10) . .
C216 C215 C214 115.9(11) . .
C216 C215 P2 106.1(8) . .
C214 C215 P2 113.3(9) . .
C215 C216 C217 114.6(10) . .
C218 C217 C216 115.1(11) . .
C211 C218 C217 114.4(11) . .
P4 Pd2 P3 87.2(3) . .
C315 P3 C311 98.2(15) . .
C315 P3 C21 97.6(13) . .
C311 P3 C21 111.3(14) . .
C315 P3 Pd2 128.5(11) . .
C311 P3 Pd2 114.1(8) . .
C21 P3 Pd2 105.7(8) . .
C415 P4 C411 98.5(13) . .
C415 P4 C22 107.2(12) . .
C411 P4 C22 106.4(14) . .
C415 P4 Pd2 122.3(10) . .
C411 P4 Pd2 114.1(8) . .
C22 P4 Pd2 107.3(8) . .
C22 C21 P3 112.0(16) . .
C21 C22 P4 112.0(16) . .
C312 C311 C318 110(2) . .
C312 C311 P3 105.5(16) . .
C318 C311 P3 116.2(18) . .
C313 C312 C311 114(2) . .
C312 C313 C314 124(3) . .
C313 C314 C315 109(3) . .
C316 C315 C314 111(3) . .
C316 C315 P3 117(2) . .
C314 C315 P3 102.0(18) . .
C315 C316 C317 117(3) . .
C318 C317 C316 126(3) . .
C317 C318 C311 119(2) . .
C412 C411 C418 109(2) . .
C412 C411 P4 103.1(16) . .
C418 C411 P4 111.0(19) . .
C413 C412 C411 119(2) . .
C414 C413 C412 121(3) . .
C413 C414 C415 110(2) . .
C416 C415 C414 125(3) . .
C416 C415 P4 96.7(17) . .
C414 C415 P4 113.2(17) . .
C415 C416 C417 113(3) . .
C418 C417 C416 111(3) . .
C417 C418 C411 117(2) . .
O1 S1 O3 119.0(8) . .
O1 S1 O2 113.7(9) . .
O3 S1 O2 113.1(8) . .
O1 S1 C19 102.6(8) . .
O3 S1 C19 105.6(7) . .
O2 S1 C19 99.9(8) . .
F1 C19 F2 104.3(13) . .
F1 C19 F3 103.4(12) . .
F2 C19 F3 102.8(11) . .
F1 C19 S1 114.2(10) . .
F2 C19 S1 114.0(10) . .
F3 C19 S1 116.6(10) . .

loop_
_geom_bond_atom_site_label_1
_geom_bond_atom_site_label_2
_geom_bond_distance
_geom_bond_site_symmetry_2
Pd1 P1 2.267(3) .
Pd1 P2 2.340(3) .
Pd1 Pd1 2.8280(12) 2_655
Pd1 Pd1 2.8280(12) 3_665
P1 C1 1.833(10) .
P1 C115 1.832(9) .
P1 C111 1.831(10) .
P2 C211 1.837(10) .
P2 C215 1.838(11) .
P2 C2 1.849(11) .
C1 C2 1.509(16) .
C111 C112 1.543(12) .
C111 C118 1.556(11) .
C112 C113 1.552(13) .
C113 C114 1.545(13) .
C114 C115 1.550(12) .
C115 C116 1.557(11) .
C116 C117 1.557(13) .
C117 C118 1.549(12) .
C211 C212 1.527(13) .
C211 C218 1.526(14) .
C212 C213 1.57(2) .
C213 C214 1.604(18) .
C214 C215 1.564(12) .
C215 C216 1.539(12) .
C216 C217 1.564(18) .
C217 C218 1.54(2) .
Pd2 P4 2.296(8) .
Pd2 P3 2.310(7) .
P3 C315 1.840(14) .
P3 C311 1.839(15) .
P3 C21 1.861(16) .
P4 C415 1.846(15) .
P4 C411 1.851(15) .
P4 C22 1.857(15) .
C21 C22 1.50(2) .
C311 C312 1.51(2) .
C311 C318 1.52(2) .
C312 C313 1.49(5) .
C313 C314 1.51(5) .
C314 C315 1.66(4) .
C315 C316 1.51(2) .
C316 C317 1.60(4) .
C317 C318 1.48(4) .
C411 C412 1.546(15) .
C411 C418 1.548(15) .
C412 C413 1.50(3) .
C413 C414 1.49(3) .
C414 C415 1.51(2) .
C415 C416 1.52(2) .
C416 C417 1.552(17) .
C417 C418 1.543(16) .
S1 O1 1.382(12) .
S1 O3 1.394(11) .
S1 O2 1.413(12) .
S1 C19 1.769(17) .
F1 C19 1.314(13) .
F2 C19 1.312(13) .
F3 C19 1.319(13) .
